data_2241533
loop_
_publ_author_name
'Chelli, Saloua'
'Troshin, Konstantin'
'Lakhdar, Sami'
'Mayr, Herbert'
'Mayer, Peter'

_publ_section_title
;
 Crystal structure of
 (1<i>S</i>,2<i>R</i>)-6,6-dimethyl-4,8-dioxo-2-phenylspiro[2.5]octane-1-carbaldehyde
;
_journal_coeditor_code SU5275
_journal_issue 2
_journal_name_full 'Acta Crystallographica Section E'
_journal_page_first 266
_journal_page_last 268
_journal_paper_doi 10.1107/S205698901600164X
_journal_volume 72
_journal_year 2016
_chemical_formula_iupac 'C17 H18 O3'
_chemical_formula_moiety 'C17 H18 O3'
_chemical_formula_sum 'C17 H18 O3'
_chemical_formula_weight 270.31
_chemical_name_systematic (1<i>S</i>,2<i>R</i>)-6,6-Dimethyl-4,8-dioxo-2-phenylspiro[2.5]octane-1-carbaldehyde
_space_group_crystal_system orthorhombic
_space_group_IT_number 19
_space_group_name_Hall 'P 2ac 2ab'
_space_group_name_H-M_alt 'P 21 21 21'
_symmetry_space_group_name_Hall 'P 2ac 2ab'
_symmetry_space_group_name_H-M 'P 21 21 21'
_atom_sites_solution_hydrogens geom
_audit_creation_method SHELXL-2014
_cell_angle_alpha 90
_cell_angle_beta 90
_cell_angle_gamma 90
_cell_formula_units_Z 4
_cell_length_a 5.88310(10)
_cell_length_b 12.9095(4)
_cell_length_c 18.5655(5)
_cell_measurement_reflns_used 5895
_cell_measurement_temperature 173(2)
_cell_measurement_theta_max 27.485
_cell_measurement_theta_min 3.134
_cell_volume 1410.01(6)
_computing_cell_refinement
;
SCALEPACK (Otwinowski & Minor, 1997)
;
_computing_data_collection 'COLLECT (Hooft, 2004)'
_computing_data_reduction
;
DENZO and SCALEPACK (Otwinowski & Minor, 1997)
;
_computing_molecular_graphics
;
ORTEPIII (Burnett & Johnson, 1996)
;
_computing_publication_material
;
PLATON (Spek, 2009)
;
_computing_structure_refinement
;
SHELXL2014 (Sheldrick, 2015)
;
_computing_structure_solution
;
SIR97 (Altomare <i>et al.</i>,  1999)
;
_diffrn_ambient_temperature 173(2)
_diffrn_detector_area_resol_mean 9
_diffrn_measured_fraction_theta_full 0.996
_diffrn_measured_fraction_theta_max 0.996
_diffrn_measurement_device_type 'Nonius KappaCCD'
_diffrn_measurement_method 'CCD; rotation images; thick slices'
_diffrn_radiation_type MoK\a
_diffrn_radiation_wavelength 0.71073
_diffrn_reflns_av_R_equivalents 0.0421
_diffrn_reflns_limit_h_max 7
_diffrn_reflns_limit_h_min -7
_diffrn_reflns_limit_k_max 16
_diffrn_reflns_limit_k_min -16
_diffrn_reflns_limit_l_max 23
_diffrn_reflns_limit_l_min -24
_diffrn_reflns_number 11599
_diffrn_reflns_theta_full 25.242
_diffrn_reflns_theta_max 27.510
_diffrn_reflns_theta_min 3.156
_exptl_absorpt_coefficient_mu 0.086
_exptl_absorpt_correction_type none
_exptl_crystal_colour colourless
_exptl_crystal_density_diffrn 1.273
_exptl_crystal_description rod
_exptl_crystal_F_000 576
_exptl_crystal_size_max 0.240
_exptl_crystal_size_mid 0.080
_exptl_crystal_size_min 0.040
_refine_diff_density_max 0.152
_refine_diff_density_min -0.168
_refine_ls_abs_structure_details
;
Refined as a perfect inversion twin
;
_refine_ls_abs_structure_Flack 0.5
_refine_ls_extinction_method none
_refine_ls_goodness_of_fit_ref 1.054
_refine_ls_hydrogen_treatment constr
_refine_ls_matrix_type full
_refine_ls_number_parameters 183
_refine_ls_number_reflns 3227
_refine_ls_number_restraints 0
_refine_ls_restrained_S_all 1.054
_refine_ls_R_factor_all 0.0511
_refine_ls_R_factor_gt 0.0369
_refine_ls_shift/su_max 0.000
_refine_ls_shift/su_mean 0.000
_refine_ls_structure_factor_coef Fsqd
_refine_ls_weighting_details 'w=1/[\s^2^(Fo^2^)+(0.0380P)^2^+0.2287P] where P=(Fo^2^+2Fc^2^)/3'
_refine_ls_weighting_scheme calc
_refine_ls_wR_factor_gt 0.0791
_refine_ls_wR_factor_ref 0.0850
_reflns_number_gt 2714
_reflns_number_total 3227
_reflns_threshold_expression I>2\s(I)
_cod_data_source_file su5275sup1.cif
_cod_data_source_block I
_cod_database_code 2241533
_shelx_space_group_comment
;
The symmetry employed for this shelxl refinement is uniquely defined
by the following loop, which should always be used as a source of
symmetry information in preference to the above space-group names.
They are only intended as comments.
;
_shelx_estimated_absorpt_t_min 0.980
_shelx_estimated_absorpt_t_max 0.997
_shelxl_version_number 2.014

loop_
_space_group_symop_operation_xyz
'x, y, z'
'-x+1/2, -y, z+1/2'
'x+1/2, -y+1/2, -z'
'-x, y+1/2, -z+1/2'

loop_
_atom_site_type_symbol
_atom_site_label
_atom_site_fract_x
_atom_site_fract_y
_atom_site_fract_z
_atom_site_U_iso_or_equiv
_atom_site_adp_type
_atom_site_calc_flag
_atom_site_occupancy
O O1 0.4197(3) -0.32107(11) 0.04731(9) 0.0342(4) Uani d 1
O O2 0.7409(2) 0.01619(12) 0.11016(8) 0.0263(3) Uani d 1
O O3 0.1647(3) -0.17348(13) 0.20019(9) 0.0393(4) Uani d 1
C C1 0.3171(4) -0.24439(16) 0.06610(11) 0.0266(5) Uani d 1
H H1 0.1638 -0.2515 0.0814 0.032 Uiso calc 1
C C2 0.4217(4) -0.13971(16) 0.06618(11) 0.0219(4) Uani d 1
H H2 0.5742 -0.1348 0.0426 0.026 Uiso calc 1
C C3 0.2601(3) -0.05158(15) 0.05003(11) 0.0200(4) Uani d 1
H H3 0.0965 -0.0725 0.0501 0.024 Uiso calc 1
C C4 0.3761(3) -0.06024(15) 0.12514(10) 0.0193(4) Uani d 1
C C5 0.5547(3) 0.02063(16) 0.13825(10) 0.0201(4) Uani d 1
C C6 0.4809(4) 0.10926(16) 0.18537(11) 0.0229(5) Uani d 1
H H6A 0.3774 0.1545 0.1575 0.027 Uiso calc 1
H H6B 0.6162 0.1508 0.1985 0.027 Uiso calc 1
C C7 0.3597(3) 0.07468(16) 0.25467(11) 0.0221(4) Uani d 1
C C8 0.1576(3) 0.00558(16) 0.23406(11) 0.0243(5) Uani d 1
H H8A 0.0845 -0.0204 0.2786 0.029 Uiso calc 1
H H8B 0.0443 0.0478 0.2077 0.029 Uiso calc 1
C C9 0.2249(4) -0.08522(17) 0.18801(11) 0.0236(5) Uani d 1
C C10 0.3127(3) 0.03408(15) -0.00113(10) 0.0186(4) Uani d 1
C C11 0.1524(3) 0.11331(15) -0.00784(11) 0.0223(4) Uani d 1
H H11 0.0168 0.1111 0.0199 0.027 Uiso calc 1
C C12 0.1900(4) 0.19527(16) -0.05476(12) 0.0256(5) Uani d 1
H H12 0.0811 0.2493 -0.0586 0.031 Uiso calc 1
C C13 0.3866(4) 0.19845(16) -0.09613(12) 0.0248(5) Uani d 1
H H13 0.4114 0.2541 -0.1287 0.030 Uiso calc 1
C C14 0.5461(4) 0.12027(16) -0.08971(11) 0.0241(5) Uani d 1
H H14 0.6812 0.1227 -0.1177 0.029 Uiso calc 1
C C15 0.5103(3) 0.03793(15) -0.04251(11) 0.0219(4) Uani d 1
H H15 0.6205 -0.0156 -0.0385 0.026 Uiso calc 1
C C16 0.2732(4) 0.17058(18) 0.29458(13) 0.0330(5) Uani d 1
H H16A 0.4007 0.2175 0.3041 0.049 Uiso calc 1
H H16B 0.2039 0.1495 0.3403 0.049 Uiso calc 1
H H16C 0.1598 0.2061 0.2649 0.049 Uiso calc 1
C C17 0.5246(4) 0.01436(18) 0.30256(12) 0.0283(5) Uani d 1
H H17A 0.5775 -0.0474 0.2769 0.042 Uiso calc 1
H H17B 0.4470 -0.0065 0.3470 0.042 Uiso calc 1
H H17C 0.6550 0.0583 0.3145 0.042 Uiso calc 1

loop_
_atom_site_aniso_label
_atom_site_aniso_U_11
_atom_site_aniso_U_22
_atom_site_aniso_U_33
_atom_site_aniso_U_12
_atom_site_aniso_U_13
_atom_site_aniso_U_23
O1 0.0489(10) 0.0214(8) 0.0324(9) 0.0031(7) -0.0002(8) -0.0022(7)
O2 0.0174(7) 0.0365(9) 0.0249(8) -0.0033(6) 0.0021(6) -0.0018(7)
O3 0.0496(10) 0.0335(9) 0.0349(9) -0.0186(8) 0.0107(8) 0.0005(7)
C1 0.0348(12) 0.0242(11) 0.0208(11) -0.0024(9) -0.0013(9) 0.0010(8)
C2 0.0242(10) 0.0217(10) 0.0199(10) 0.0005(8) 0.0005(8) 0.0011(8)
C3 0.0190(10) 0.0206(10) 0.0204(10) -0.0011(8) -0.0013(8) -0.0026(8)
C4 0.0195(10) 0.0193(10) 0.0192(10) -0.0014(8) -0.0004(8) 0.0001(8)
C5 0.0199(10) 0.0243(10) 0.0160(9) -0.0008(8) -0.0016(8) 0.0049(8)
C6 0.0222(10) 0.0229(10) 0.0236(11) -0.0030(8) -0.0003(9) 0.0008(8)
C7 0.0204(10) 0.0259(11) 0.0200(10) 0.0022(8) 0.0008(8) -0.0018(8)
C8 0.0197(10) 0.0320(11) 0.0213(11) -0.0009(9) 0.0026(8) 0.0009(9)
C9 0.0193(10) 0.0301(11) 0.0214(10) -0.0062(9) -0.0006(8) 0.0014(8)
C10 0.0202(10) 0.0197(9) 0.0160(9) -0.0008(8) -0.0019(8) -0.0023(8)
C11 0.0203(10) 0.0253(10) 0.0214(11) 0.0017(8) 0.0001(8) -0.0012(8)
C12 0.0277(11) 0.0232(10) 0.0259(11) 0.0037(9) -0.0028(9) 0.0007(9)
C13 0.0303(12) 0.0235(11) 0.0207(11) -0.0019(9) -0.0016(9) 0.0019(8)
C14 0.0228(11) 0.0280(11) 0.0215(11) -0.0013(9) 0.0033(9) -0.0004(9)
C15 0.0213(10) 0.0223(10) 0.0220(11) 0.0028(8) -0.0014(8) -0.0026(8)
C16 0.0344(12) 0.0332(12) 0.0314(12) 0.0079(10) 0.0025(11) -0.0077(10)
C17 0.0290(11) 0.0332(12) 0.0226(11) 0.0050(10) -0.0017(9) -0.0020(9)

loop_
_atom_type_symbol
_atom_type_description
_atom_type_scat_dispersion_real
_atom_type_scat_dispersion_imag
_atom_type_scat_source
C C 0.0033 0.0016 'International Tables Vol C Tables 4.2.6.8 and 6.1.1.4'
H H 0.0000 0.0000 'International Tables Vol C Tables 4.2.6.8 and 6.1.1.4'
O O 0.0106 0.0060 'International Tables Vol C Tables 4.2.6.8 and 6.1.1.4'

loop_
_geom_angle_atom_site_label_1
_geom_angle_atom_site_label_2
_geom_angle_atom_site_label_3
_geom_angle
O1 C1 C2 122.5(2)
O1 C1 H1 118.7
C2 C1 H1 118.7
C1 C2 C3 115.08(18)
C1 C2 C4 122.71(18)
C3 C2 C4 61.67(13)
C1 C2 H2 115.4
C3 C2 H2 115.4
C4 C2 H2 115.4
C10 C3 C2 123.65(17)
C10 C3 C4 122.23(16)
C2 C3 C4 59.53(12)
C10 C3 H3 113.7
C2 C3 H3 113.7
C4 C3 H3 113.7
C5 C4 C9 115.97(17)
C5 C4 C2 117.47(17)
C9 C4 C2 121.17(17)
C5 C4 C3 113.71(16)
C9 C4 C3 116.85(16)
C2 C4 C3 58.80(13)
O2 C5 C4 121.93(19)
O2 C5 C6 123.10(19)
C4 C5 C6 114.90(16)
C5 C6 C7 113.56(16)
C5 C6 H6A 108.9
C7 C6 H6A 108.9
C5 C6 H6B 108.9
C7 C6 H6B 108.9
H6A C6 H6B 107.7
C17 C7 C16 109.97(18)
C17 C7 C8 109.90(17)
C16 C7 C8 109.49(17)
C17 C7 C6 109.89(17)
C16 C7 C6 108.94(17)
C8 C7 C6 108.63(16)
C9 C8 C7 113.02(16)
C9 C8 H8A 109.0
C7 C8 H8A 109.0
C9 C8 H8B 109.0
C7 C8 H8B 109.0
H8A C8 H8B 107.8
O3 C9 C4 121.2(2)
O3 C9 C8 123.29(19)
C4 C9 C8 115.47(18)
C15 C10 C11 119.18(18)
C15 C10 C3 123.40(17)
C11 C10 C3 117.42(17)
C12 C11 C10 120.45(19)
C12 C11 H11 119.8
C10 C11 H11 119.8
C11 C12 C13 120.14(19)
C11 C12 H12 119.9
C13 C12 H12 119.9
C14 C13 C12 119.72(19)
C14 C13 H13 120.1
C12 C13 H13 120.1
C13 C14 C15 120.53(19)
C13 C14 H14 119.7
C15 C14 H14 119.7
C14 C15 C10 119.97(19)
C14 C15 H15 120.0
C10 C15 H15 120.0
C7 C16 H16A 109.5
C7 C16 H16B 109.5
H16A C16 H16B 109.5
C7 C16 H16C 109.5
H16A C16 H16C 109.5
H16B C16 H16C 109.5
C7 C17 H17A 109.5
C7 C17 H17B 109.5
H17A C17 H17B 109.5
C7 C17 H17C 109.5
H17A C17 H17C 109.5
H17B C17 H17C 109.5

loop_
_geom_bond_atom_site_label_1
_geom_bond_atom_site_label_2
_geom_bond_distance
O1 C1 1.211(3)
O2 C5 1.214(2)
O3 C9 1.214(3)
C1 C2 1.485(3)
C1 H1 0.9500
C2 C3 1.513(3)
C2 C4 1.524(3)
C2 H2 1.0000
C3 C10 1.490(3)
C3 C4 1.557(3)
C3 H3 1.0000
C4 C5 1.501(3)
C4 C9 1.503(3)
C5 C6 1.504(3)
C6 C7 1.537(3)
C6 H6A 0.9900
C6 H6B 0.9900
C7 C17 1.529(3)
C7 C16 1.530(3)
C7 C8 1.535(3)
C8 C9 1.504(3)
C8 H8A 0.9900
C8 H8B 0.9900
C10 C15 1.394(3)
C10 C11 1.396(3)
C11 C12 1.388(3)
C11 H11 0.9500
C12 C13 1.389(3)
C12 H12 0.9500
C13 C14 1.383(3)
C13 H13 0.9500
C14 C15 1.394(3)
C14 H14 0.9500
C15 H15 0.9500
C16 H16A 0.9800
C16 H16B 0.9800
C16 H16C 0.9800
C17 H17A 0.9800
C17 H17B 0.9800
C17 H17C 0.9800

loop_
_geom_hbond_atom_site_label_D
_geom_hbond_atom_site_label_H
_geom_hbond_atom_site_label_A
_geom_hbond_site_symmetry_A
_geom_hbond_distance_DH
_geom_hbond_distance_HA
_geom_hbond_distance_DA
_geom_hbond_angle_DHA
_geom_hbond_publ_flag
C3 H3 O1 3_445 1.00 2.50 3.159(3) 123 yes
C8 H8B O2 1_455 0.99 2.58 3.365(2) 137 yes
C16 H16C O3 4_555 0.98 2.55 3.271(3) 131 yes
C12 H12 Cg 3_455 0.95 2.97 3.688(2) 133 yes
C17 H17B Cg 2_555 0.98 2.97 3.916(2) 163 yes

loop_
_geom_torsion_atom_site_label_1
_geom_torsion_atom_site_label_2
_geom_torsion_atom_site_label_3
_geom_torsion_atom_site_label_4
_geom_torsion
O1 C1 C2 C3 147.4(2)
O1 C1 C2 C4 -141.4(2)
C1 C2 C3 C10 -134.23(19)
C4 C2 C3 C10 110.6(2)
C1 C2 C3 C4 115.2(2)
C1 C2 C4 C5 154.52(19)
C3 C2 C4 C5 -102.42(19)
C1 C2 C4 C9 1.5(3)
C3 C2 C4 C9 104.5(2)
C1 C2 C4 C3 -103.1(2)
C10 C3 C4 C5 -4.1(2)
C2 C3 C4 C5 108.85(19)
C10 C3 C4 C9 135.3(2)
C2 C3 C4 C9 -111.8(2)
C10 C3 C4 C2 -112.9(2)
C9 C4 C5 O2 145.1(2)
C2 C4 C5 O2 -9.3(3)
C3 C4 C5 O2 -75.2(2)
C9 C4 C5 C6 -37.9(2)
C2 C4 C5 C6 167.68(17)
C3 C4 C5 C6 101.85(19)
O2 C5 C6 C7 -135.3(2)
C4 C5 C6 C7 47.7(2)
C5 C6 C7 C17 64.7(2)
C5 C6 C7 C16 -174.76(18)
C5 C6 C7 C8 -55.6(2)
C17 C7 C8 C9 -64.9(2)
C16 C7 C8 C9 174.16(17)
C6 C7 C8 C9 55.3(2)
C5 C4 C9 O3 -141.2(2)
C2 C4 C9 O3 12.2(3)
C3 C4 C9 O3 80.3(3)
C5 C4 C9 C8 38.1(2)
C2 C4 C9 C8 -168.43(18)
C3 C4 C9 C8 -100.3(2)
C7 C8 C9 O3 131.5(2)
C7 C8 C9 C4 -47.8(2)
C2 C3 C10 C15 4.1(3)
C4 C3 C10 C15 76.7(2)
C2 C3 C10 C11 -176.62(18)
C4 C3 C10 C11 -104.1(2)
C15 C10 C11 C12 -0.4(3)
C3 C10 C11 C12 -179.71(18)
C10 C11 C12 C13 0.8(3)
C11 C12 C13 C14 -0.8(3)
C12 C13 C14 C15 0.5(3)
C13 C14 C15 C10 -0.2(3)
C11 C10 C15 C14 0.1(3)
C3 C10 C15 C14 179.37(18)

_cod_database_fobs_code 2241533
